data_4311314
loop_
_publ_author_name
'K. Prabhakara Rao'
'Vidyavathy Balraj'
'M. P. Minimol'
'K. Vidyasagar'

_publ_section_title
;
 Hydrothermal Synthesis and Characterization of New Pillared Layered
 Ethylenediphosphonates of Molybdenum(VI), A2[Mo2O5(O3PCH2CH2PO3)] (A =
 NH4, Tl, Cs, Rb) and K(H3O)[Mo2O5(O3PCH2CH2PO3)]
;
_journal_name_full 'Inorganic Chemistry'
_journal_page_first 4610
_journal_page_last 4614
_journal_paper_doi 10.1021/ic035081p
_journal_volume 43
_journal_year 2004
_chemical_formula_sum 'C2 H12 Mo2 N2 O11 P2'
_chemical_formula_weight 493.96
_chemical_name_systematic
; 
 ? 
;
_space_group_IT_number 64
_symmetry_cell_setting orthorhombic
_symmetry_space_group_name_Hall '-C 2ac 2'
_symmetry_space_group_name_H-M 'C m c a'
_atom_sites_solution_hydrogens geom
_atom_sites_solution_primary direct
_atom_sites_solution_secondary difmap
_audit_creation_method SHELXL-97
_cell_angle_alpha 90.00
_cell_angle_beta 90.00
_cell_angle_gamma 90.00
_cell_formula_units_Z 8
_cell_length_a 25.600(12)
_cell_length_b 10.016(4)
_cell_length_c 9.635(3)
_cell_measurement_reflns_used 25
_cell_measurement_temperature 293(2)
_cell_measurement_theta_max 15
_cell_measurement_theta_min 10
_cell_volume 2470.5(17)
_computing_cell_refinement 'cad4 program'
_computing_data_collection 'cad4 program'
_computing_data_reduction 'xcad4 (wingx)'
_computing_molecular_graphics ortep
_computing_publication_material 'SHELXL-97 (Sheldrick, 1997)'
_computing_structure_refinement 'SHELXL-97 (Sheldrick, 1997)'
_computing_structure_solution 'SHELXS-97 (Sheldrick, 1990)'
_diffrn_ambient_temperature 293(2)
_diffrn_measured_fraction_theta_full 1.000
_diffrn_measured_fraction_theta_max 1.000
_diffrn_measurement_device_type 'cad4 diffractometer'
_diffrn_measurement_method 'omega twotheta'
_diffrn_radiation_monochromator graphite
_diffrn_radiation_source 'fine-focus sealed tube'
_diffrn_radiation_type MoK\a
_diffrn_radiation_wavelength 0.71073
_diffrn_reflns_av_R_equivalents 0.0000
_diffrn_reflns_av_sigmaI/netI 0.0289
_diffrn_reflns_limit_h_max 31
_diffrn_reflns_limit_h_min 0
_diffrn_reflns_limit_k_max 12
_diffrn_reflns_limit_k_min 0
_diffrn_reflns_limit_l_max 0
_diffrn_reflns_limit_l_min -11
_diffrn_reflns_number 1241
_diffrn_reflns_theta_full 25.96
_diffrn_reflns_theta_max 25.96
_diffrn_reflns_theta_min 1.59
_diffrn_standards_decay_% 0
_diffrn_standards_interval_time 1hour
_diffrn_standards_number 2
_exptl_absorpt_coefficient_mu 2.347
_exptl_absorpt_correction_T_max 0.9979
_exptl_absorpt_correction_T_min 0.8410
_exptl_absorpt_correction_type psi-scan
_exptl_crystal_colour 'pale pink'
_exptl_crystal_density_diffrn 2.656
_exptl_crystal_density_method 'not measured'
_exptl_crystal_description flake
_exptl_crystal_F_000 1920
_exptl_crystal_size_max 0.1
_exptl_crystal_size_mid 0.1
_exptl_crystal_size_min 0.075
_refine_diff_density_max 1.139
_refine_diff_density_min -0.633
_refine_diff_density_rms 0.166
_refine_ls_extinction_coef 0.00106(11)
_refine_ls_extinction_expression Fc^*^=kFc[1+0.001xFc^2^\l^3^/sin(2\q)]^-1/4^
_refine_ls_extinction_method SHELXL
_refine_ls_goodness_of_fit_ref 1.156
_refine_ls_hydrogen_treatment mixed
_refine_ls_matrix_type full
_refine_ls_number_parameters 98
_refine_ls_number_reflns 1241
_refine_ls_number_restraints 2
_refine_ls_restrained_S_all 1.155
_refine_ls_R_factor_all 0.0450
_refine_ls_R_factor_gt 0.0342
_refine_ls_shift/su_max 0.000
_refine_ls_shift/su_mean 0.000
_refine_ls_structure_factor_coef Fsqd
_refine_ls_weighting_details 'w=1/[\s^2^(Fo^2^)+(0.0400P)^2^+18.3854P] where P=(Fo^2^+2Fc^2^)/3'
_refine_ls_weighting_scheme calc
_refine_ls_wR_factor_gt 0.0822
_refine_ls_wR_factor_ref 0.0900
_reflns_number_gt 1034
_reflns_number_total 1241
_reflns_threshold_expression >2sigma(I)
_cod_data_source_file ic035081psi20030912_063629_1.cif
_cod_data_source_block (NH4)2[Mo2O5(O3PCH2CH2PO3)]
_cod_depositor_comments
;
The following automatic conversions were performed:
'_exptl_absorpt_correction_type' value 'psi_scan' changed to 'psi-scan'
according to '/home/saulius/struct/CIF-dictionaries/cif_core.dic'
dictionary named 'cif_core.dic' version 2.4.1 from 2010-06-29.

Automatic conversion script
Id: cif_fix_enum 1527 2010-12-29 10:47:43Z saulius 

The following automatic conversions were performed:

'_refine_ls_weighting_scheme' value 'calc
w=1/[\s^2^(Fo^2^)+(0.0400P)^2^+18.3854P] where P=(Fo^2^+2Fc^2^)/3'
was changed to 'calc'. New tag '_refine_ls_weighting_details' was
created. The value of the new tag was set to
'w=1/[\s^2^(Fo^2^)+(0.0400P)^2^+18.3854P] where P=(Fo^2^+2Fc^2^)/3'.

Automatic conversion script
Id: cif_fix_values 3143 2015-03-26 13:38:13Z robertas 
;
_cod_original_cell_volume 2470.6(16)
_cod_original_formula_sum C2H12Mo2N2O11P2
_cod_database_code 4311314

loop_
_symmetry_equiv_pos_as_xyz
'x, y, z'
'x, -y, -z'
'x, -y+1/2, z+1/2'
'x, y+1/2, -z+1/2'
'x+1/2, y+1/2, z'
'x+1/2, -y+1/2, -z'
'x+1/2, -y+1, z+1/2'
'x+1/2, y+1, -z+1/2'
'-x, -y, -z'
'-x, y, z'
'-x, y-1/2, -z-1/2'
'-x, -y-1/2, z-1/2'
'-x+1/2, -y+1/2, -z'
'-x+1/2, y+1/2, z'
'-x+1/2, y, -z-1/2'
'-x+1/2, -y, z-1/2'

loop_
_atom_site_label
_atom_site_type_symbol
_atom_site_fract_x
_atom_site_fract_y
_atom_site_fract_z
_atom_site_U_iso_or_equiv
_atom_site_adp_type
_atom_site_occupancy
_atom_site_calc_flag
_atom_site_refinement_flags
_atom_site_disorder_assembly
_atom_site_disorder_group
Mo Mo 0.100697(17) 0.37768(4) 0.14451(5) 0.01160(19) Uani 1 d . . .
P P 0.32714(5) 0.16339(13) 0.14643(14) 0.0111(3) Uani 1 d . . .
C C 0.2576(2) 0.1746(6) 0.1734(5) 0.0200(13) Uani 1 d D . .
O(1) O 0.4201(2) 0.0000 0.0000 0.0156(11) Uani 1 d S . .
O(2) O 0.06839(16) 0.2379(4) 0.0867(4) 0.0248(10) Uani 1 d . . .
O(3) O 0.44197(16) 0.4328(4) 0.2316(4) 0.0222(9) Uani 1 d . . .
O(4) O 0.35325(16) 0.2849(4) 0.2156(4) 0.0205(9) Uani 1 d . . .
O(5) O 0.34662(16) 0.0346(4) 0.2114(4) 0.0193(9) Uani 1 d . . .
O(6) O 0.16479(14) 0.3312(4) 0.0096(4) 0.0171(8) Uani 1 d . . .
N(1) N 0.1278(3) 0.0000 0.0000 0.0282(18) Uani 1 d S . .
N(2) N 0.5000 0.1755(8) 0.1659(8) 0.0312(18) Uani 1 d S . .
H1 H 0.243(3) 0.255(4) 0.139(7) 0.034(19) Uiso 1 d D . .
H2 H 0.241(3) 0.097(4) 0.138(7) 0.05(2) Uiso 1 d D . .

loop_
_atom_site_aniso_label
_atom_site_aniso_U_11
_atom_site_aniso_U_22
_atom_site_aniso_U_33
_atom_site_aniso_U_23
_atom_site_aniso_U_13
_atom_site_aniso_U_12
Mo 0.0150(3) 0.0103(3) 0.0095(3) 0.00099(18) 0.00164(19) -0.00052(17)
P 0.0157(7) 0.0100(6) 0.0076(6) -0.0010(5) 0.0012(5) 0.0009(5)
C 0.012(3) 0.037(3) 0.011(3) 0.001(3) 0.002(2) 0.003(3)
O(1) 0.020(3) 0.015(3) 0.011(3) 0.005(2) 0.000 0.000
O(2) 0.029(2) 0.020(2) 0.026(2) -0.0005(18) -0.0027(19) -0.0069(19)
O(3) 0.020(2) 0.028(2) 0.019(2) 0.0007(18) 0.0048(18) -0.0046(19)
O(4) 0.030(2) 0.016(2) 0.016(2) -0.0047(16) -0.0018(18) -0.0050(17)
O(5) 0.031(2) 0.0142(19) 0.013(2) -0.0004(16) 0.0014(18) 0.0047(17)
O(6) 0.0175(19) 0.026(2) 0.0080(18) 0.0000(16) 0.0029(16) 0.0066(17)
N(1) 0.047(5) 0.025(4) 0.013(4) 0.002(3) 0.000 0.000
N(2) 0.032(4) 0.029(4) 0.032(5) -0.006(4) 0.000 0.000

loop_
_atom_type_symbol
_atom_type_description
_atom_type_scat_dispersion_real
_atom_type_scat_dispersion_imag
_atom_type_scat_source
Mo Mo -1.6832 0.6857 'International Tables Vol C Tables 4.2.6.8 and 6.1.1.4'
P P 0.1023 0.0942 'International Tables Vol C Tables 4.2.6.8 and 6.1.1.4'
O O 0.0106 0.0060 'International Tables Vol C Tables 4.2.6.8 and 6.1.1.4'
N N 0.0061 0.0033 'International Tables Vol C Tables 4.2.6.8 and 6.1.1.4'
C C 0.0033 0.0016 'International Tables Vol C Tables 4.2.6.8 and 6.1.1.4'
H H 0.0000 0.0000 'International Tables Vol C Tables 4.2.6.8 and 6.1.1.4'

loop_
_geom_angle_atom_site_label_1
_geom_angle_atom_site_label_2
_geom_angle_atom_site_label_3
_geom_angle
_geom_angle_site_symmetry_1
_geom_angle_site_symmetry_3
_geom_angle_publ_flag
O(3) Mo O(2) 100.5(2) 15_556 . ?
O(3) Mo O(1) 97.06(18) 15_556 13 ?
O(2) Mo O(1) 98.70(17) . 13 ?
O(3) Mo O(4) 93.18(19) 15_556 15_556 ?
O(2) Mo O(4) 97.02(18) . 15_556 ?
O(1) Mo O(4) 159.3(2) 13 15_556 ?
O(3) Mo O(6) 169.18(18) 15_556 . ?
O(2) Mo O(6) 89.71(18) . . ?
O(1) Mo O(6) 84.89(17) 13 . ?
O(4) Mo O(6) 81.84(16) 15_556 . ?
O(3) Mo O(5) 87.48(18) 15_556 14 ?
O(2) Mo O(5) 170.29(18) . 14 ?
O(1) Mo O(5) 85.73(15) 13 14 ?
O(4) Mo O(5) 76.81(15) 15_556 14 ?
O(6) Mo O(5) 82.05(16) . 14 ?
O(6) P O(5) 113.2(2) 13 . ?
O(6) P O(4) 109.9(2) 13 . ?
O(5) P O(4) 110.5(2) . . ?
O(6) P C 106.0(2) 13 . ?
O(5) P C 108.5(3) . . ?
O(4) P C 108.5(3) . . ?
C C P 113.1(5) 15_556 . ?
C C H1 104(4) 15_556 . ?
P C H1 113(4) . . ?
C C H2 103(5) 15_556 . ?
P C H2 111(5) . . ?
H1 C H2 113(6) . . ?
Mo O(1) Mo 148.0(3) 13 14_545 ?
P O(4) Mo 155.0(3) . 15_556 ?
P O(5) Mo 134.2(2) . 14_545 ?
P O(6) Mo 134.2(2) 13 . ?

loop_
_geom_bond_atom_site_label_1
_geom_bond_atom_site_label_2
_geom_bond_distance
_geom_bond_site_symmetry_2
_geom_bond_publ_flag
Mo O(3) 1.710(4) 15_556 ?
Mo O(2) 1.719(4) . ?
Mo O(1) 1.9292(16) 13 ?
Mo O(4) 2.018(4) 15_556 ?
Mo O(6) 2.145(4) . ?
Mo O(5) 2.169(4) 14 ?
P O(6) 1.518(4) 13 ?
P O(5) 1.518(4) . ?
P O(4) 1.540(4) . ?
P C 1.802(6) . ?
C C 1.527(10) 15_556 ?
C H1 0.949(10) . ?
C H2 0.950(10) . ?
O(1) Mo 1.9292(16) 13 ?
O(1) Mo 1.9292(16) 14_545 ?
O(3) Mo 1.710(4) 15_556 ?
O(4) Mo 2.018(4) 15_556 ?
O(5) Mo 2.169(4) 14_545 ?
O(6) P 1.518(4) 13 ?
